data_1554737
loop_
_publ_author_name
'Larionov, Vladimir A.'
'Stoletova, Nadezhda V.'
'Kovalev, Vladislav I.'
'Smol'yakov, Alexander F.'
'Savel'yeva, Tat'yana F.'
'Maleev, Victor I.'

_publ_section_title
;
 A general synthesis of unnatural \a-amino acids by iron-catalysed
 olefin--olefin coupling via generated radicals
;
_journal_issue 8
_journal_name_full 'Organic Chemistry Frontiers'
_journal_page_first 1094
_journal_paper_doi 10.1039/C9QO00108E
_journal_volume 6
_journal_year 2019
_chemical_formula_moiety 'C35 H39 N3 Ni O3, C Cl4'
_chemical_formula_sum 'C36 H39 Cl4 N3 Ni O3'
_chemical_formula_weight 762.21
_space_group_crystal_system orthorhombic
_space_group_IT_number 19
_space_group_name_Hall 'P 2ac 2ab'
_space_group_name_H-M_alt 'P 21 21 21'
_atom_sites_solution_hydrogens geom
_atom_sites_solution_primary dual
_audit_creation_date 2018-09-25
_audit_creation_method
;
Olex2 1.2
(compiled 2018.05.29 svn.r3508 for OlexSys, GUI svn.r5506)
;
_audit_update_record
;
2019-01-22 deposited with the CCDC.	2019-02-18 downloaded from the CCDC.
;
_cell_angle_alpha 90
_cell_angle_beta 90
_cell_angle_gamma 90
_cell_formula_units_Z 4
_cell_length_a 11.4520(9)
_cell_length_b 13.8346(12)
_cell_length_c 22.8016(19)
_cell_measurement_reflns_used 3974
_cell_measurement_temperature 120
_cell_measurement_theta_max 20.83
_cell_measurement_theta_min 2.31
_cell_volume 3612.5(5)
_computing_cell_refinement 'SAINT v8.34A (Bruker, 2013)'
_computing_data_reduction 'SAINT v8.34A (Bruker, 2013)'
_computing_molecular_graphics 'Olex2 (Dolomanov et al., 2009)'
_computing_publication_material 'Olex2 (Dolomanov et al., 2009)'
_computing_structure_refinement 'XL (Sheldrick, 2008)'
_computing_structure_solution 'ShelXT (Sheldrick, 2015)'
_diffrn_ambient_temperature 120
_diffrn_detector_area_resol_mean 8
_diffrn_measured_fraction_theta_full 1.000
_diffrn_measured_fraction_theta_max 1.000
_diffrn_measurement_device_type 'Bruker APEX-II CCD'
_diffrn_measurement_method '\f and \w scans'
_diffrn_radiation_monochromator graphite
_diffrn_radiation_type MoK\a
_diffrn_radiation_wavelength 0.71073
_diffrn_reflns_av_R_equivalents 0.0752
_diffrn_reflns_av_unetI/netI 0.0654
_diffrn_reflns_Laue_measured_fraction_full 1.000
_diffrn_reflns_Laue_measured_fraction_max 1.000
_diffrn_reflns_limit_h_max 14
_diffrn_reflns_limit_h_min -14
_diffrn_reflns_limit_k_max 17
_diffrn_reflns_limit_k_min -17
_diffrn_reflns_limit_l_max 28
_diffrn_reflns_limit_l_min -28
_diffrn_reflns_number 29481
_diffrn_reflns_point_group_measured_fraction_full 1.000
_diffrn_reflns_point_group_measured_fraction_max 1.000
_diffrn_reflns_theta_full 25.242
_diffrn_reflns_theta_max 26.000
_diffrn_reflns_theta_min 1.722
_diffrn_source 'sealed tube'
_diffrn_standards_number 0
_exptl_absorpt_coefficient_mu 0.872
_exptl_absorpt_correction_T_max 0.7461
_exptl_absorpt_correction_T_min 0.5675
_exptl_absorpt_correction_type none
_exptl_absorpt_process_details
;
SADABS-2008/1 (Bruker,2008) was used for absorption correction.
wR2(int) was 0.0803 before and 0.0680 after correction.
The Ratio of minimum to maximum transmission is 0.7606.
The \l/2 correction factor is 0.0015.
;
_exptl_crystal_colour red
_exptl_crystal_colour_primary red
_exptl_crystal_density_diffrn 1.401
_exptl_crystal_description plate
_exptl_crystal_F_000 1584
_exptl_crystal_size_max 0.25
_exptl_crystal_size_mid 0.18
_exptl_crystal_size_min 0.03
_refine_diff_density_max 1.654
_refine_diff_density_min -0.983
_refine_diff_density_rms 0.096
_refine_ls_abs_structure_details
;
 Flack x determined using 2059 quotients [(I+)-(I-)]/[(I+)+(I-)]
 (Parsons, Flack and Wagner, Acta Cryst. B69 (2013) 249-259).
;
_refine_ls_abs_structure_Flack 0.000(11)
_refine_ls_extinction_method none
_refine_ls_goodness_of_fit_ref 1.031
_refine_ls_hydrogen_treatment constr
_refine_ls_matrix_type full
_refine_ls_number_parameters 425
_refine_ls_number_reflns 7088
_refine_ls_number_restraints 0
_refine_ls_restrained_S_all 1.031
_refine_ls_R_factor_all 0.0869
_refine_ls_R_factor_gt 0.0634
_refine_ls_shift/su_max 0.000
_refine_ls_shift/su_mean 0.000
_refine_ls_structure_factor_coef Fsqd
_refine_ls_weighting_details 'w=1/[\s^2^(Fo^2^)+(0.0939P)^2^+5.5339P] where P=(Fo^2^+2Fc^2^)/3'
_refine_ls_weighting_scheme calc
_refine_ls_wR_factor_gt 0.1587
_refine_ls_wR_factor_ref 0.1773
_reflns_Friedel_coverage 0.786
_reflns_Friedel_fraction_full 1.000
_reflns_Friedel_fraction_max 1.000
_reflns_number_gt 5554
_reflns_number_total 7088
_reflns_threshold_expression 'I > 2\s(I)'
_cod_data_source_file c9qo00108e2.cif
_cod_data_source_block a
_cod_database_code 1554737
_shelxl_version_number 2014/6
_shelx_space_group_comment
;
The symmetry employed for this shelxl refinement is uniquely defined
by the following loop, which should always be used as a source of
symmetry information in preference to the above space-group names.
They are only intended as comments.
;
_olex2_refinement_description
;
1. Fixed Uiso
 At 1.2 times of:
  All C(H) groups, All C(H,H) groups
 At 1.5 times of:
  All C(H,H,H) groups
2.a Ternary CH refined with riding coordinates:
 C2(H2), C25(H25)
2.b Secondary CH2 refined with riding coordinates:
 C3(H3A,H3B), C5(H5A,H5B), C6(H6A,H6B), C7(H7A,H7B), C8(H8A,H8B), C9(H9A,H9B),
 C26(H26A,H26B), C27(H27A,H27B), C28(H28A,H28B), C29(H29A,H29B)
2.c Aromatic/amide H refined with riding coordinates:
 C13(H13), C14(H14), C15(H15), C16(H16), C17(H17), C19(H19), C20(H20),
 C21(H21), C22(H22), C31(H31), C32(H32), C33(H33), C34(H34), C35(H35)
2.d Idealised Me refined as rotating group:
 C10(H10A,H10B,H10C)
;
_olex2_submission_special_instructions 'No special instructions were received'

loop_
_space_group_symop_operation_xyz
'x, y, z'
'-x+1/2, -y, z+1/2'
'-x, y+1/2, -z+1/2'
'x+1/2, -y+1/2, -z'

loop_
_atom_site_label
_atom_site_type_symbol
_atom_site_fract_x
_atom_site_fract_y
_atom_site_fract_z
_atom_site_U_iso_or_equiv
_atom_site_adp_type
_atom_site_occupancy
_atom_site_site_symmetry_order
_atom_site_calc_flag
_atom_site_refinement_flags_posn
Ni1 Ni 0.12594(8) 0.63334(7) 0.59862(4) 0.0254(2) Uani 1 1 d .
O1 O 0.1045(5) 0.5907(4) 0.6752(2) 0.0286(12) Uani 1 1 d .
O2 O 0.1872(5) 0.4938(4) 0.7423(2) 0.0301(13) Uani 1 1 d .
O3 O 0.0951(6) 0.8060(4) 0.4640(2) 0.0391(15) Uani 1 1 d .
N1 N 0.2558(5) 0.5539(4) 0.5970(3) 0.0238(12) Uani 1 1 d .
N2 N -0.0091(6) 0.7169(5) 0.6029(3) 0.0306(14) Uani 1 1 d .
N3 N 0.1421(5) 0.6721(4) 0.5217(3) 0.0250(14) Uani 1 1 d .
C1 C 0.1924(7) 0.5402(6) 0.6963(3) 0.0275(17) Uani 1 1 d .
C2 C 0.2995(7) 0.5414(6) 0.6579(3) 0.0267(16) Uani 1 1 d .
H2 H 0.3417 0.4801 0.6614 0.032 Uiso 1 1 calc R
C3 C 0.3839(7) 0.6271(6) 0.6680(3) 0.0327(17) Uani 1 1 d .
H3A H 0.3430 0.6860 0.6574 0.039 Uiso 1 1 calc R
H3B H 0.4486 0.6201 0.6409 0.039 Uiso 1 1 calc R
C4 C 0.4356(8) 0.6410(9) 0.7307(4) 0.049(2) Uani 1 1 d .
C5 C 0.5434(9) 0.7089(10) 0.7248(5) 0.061(3) Uani 1 1 d .
H5A H 0.5208 0.7653 0.7023 0.073 Uiso 1 1 calc R
H5B H 0.5655 0.7309 0.7637 0.073 Uiso 1 1 calc R
C6 C 0.6482(10) 0.6639(10) 0.6963(5) 0.067(3) Uani 1 1 d .
H6A H 0.7131 0.7088 0.6985 0.080 Uiso 1 1 calc R
H6B H 0.6312 0.6525 0.6552 0.080 Uiso 1 1 calc R
C7 C 0.6843(11) 0.5673(13) 0.7254(7) 0.092(5) Uani 1 1 d .
H7A H 0.7113 0.5787 0.7651 0.110 Uiso 1 1 calc R
H7B H 0.7471 0.5373 0.7034 0.110 Uiso 1 1 calc R
C8 C 0.5752(11) 0.5004(11) 0.7260(6) 0.080(4) Uani 1 1 d .
H8A H 0.5522 0.4864 0.6859 0.096 Uiso 1 1 calc R
H8B H 0.5951 0.4398 0.7448 0.096 Uiso 1 1 calc R
C9 C 0.4758(9) 0.5456(10) 0.7574(5) 0.065(4) Uani 1 1 d .
H9A H 0.4984 0.5567 0.7979 0.078 Uiso 1 1 calc R
H9B H 0.4107 0.5007 0.7575 0.078 Uiso 1 1 calc R
C10 C 0.3502(10) 0.6867(10) 0.7715(5) 0.068(4) Uani 1 1 d .
H10A H 0.3324 0.7509 0.7581 0.102 Uiso 1 1 calc GR
H10B H 0.3832 0.6899 0.8101 0.102 Uiso 1 1 calc GR
H10C H 0.2799 0.6489 0.7725 0.102 Uiso 1 1 calc GR
C11 C 0.3054(7) 0.5148(6) 0.5521(3) 0.0257(17) Uani 1 1 d .
C12 C 0.4050(7) 0.4456(5) 0.5597(3) 0.0265(17) Uani 1 1 d .
C13 C 0.5181(7) 0.4735(6) 0.5473(3) 0.0311(18) Uani 1 1 d .
H13 H 0.5329 0.5357 0.5337 0.037 Uiso 1 1 calc R
C14 C 0.6108(8) 0.4085(7) 0.5550(4) 0.039(2) Uani 1 1 d .
H14 H 0.6872 0.4275 0.5473 0.047 Uiso 1 1 calc R
C15 C 0.5869(9) 0.3157(7) 0.5743(4) 0.044(2) Uani 1 1 d .
H15 H 0.6479 0.2720 0.5790 0.053 Uiso 1 1 calc R
C16 C 0.4756(10) 0.2872(6) 0.5864(4) 0.045(2) Uani 1 1 d .
H16 H 0.4611 0.2248 0.5998 0.054 Uiso 1 1 calc R
C17 C 0.3833(8) 0.3518(6) 0.5788(4) 0.0359(18) Uani 1 1 d .
H17 H 0.3072 0.3322 0.5865 0.043 Uiso 1 1 calc R
C18 C 0.2654(6) 0.5369(5) 0.4919(3) 0.0259(16) Uani 1 1 d .
C19 C 0.3039(8) 0.4744(6) 0.4470(4) 0.0347(19) Uani 1 1 d .
H19 H 0.3485 0.4206 0.4569 0.042 Uiso 1 1 calc R
C20 C 0.2777(8) 0.4905(6) 0.3893(4) 0.037(2) Uani 1 1 d .
H20 H 0.3051 0.4491 0.3603 0.045 Uiso 1 1 calc R
C21 C 0.2089(8) 0.5703(6) 0.3750(4) 0.037(2) Uani 1 1 d .
H21 H 0.1897 0.5817 0.3360 0.044 Uiso 1 1 calc R
C22 C 0.1692(7) 0.6322(7) 0.4177(3) 0.0322(17) Uani 1 1 d .
H22 H 0.1253 0.6859 0.4068 0.039 Uiso 1 1 calc R
C23 C 0.1936(7) 0.6160(5) 0.4775(3) 0.0264(16) Uani 1 1 d .
C24 C 0.0865(7) 0.7579(6) 0.5087(4) 0.0296(18) Uani 1 1 d .
C25 C 0.0111(8) 0.7939(6) 0.5584(3) 0.0321(18) Uani 1 1 d .
H25 H -0.0643 0.8153 0.5427 0.039 Uiso 1 1 calc R
C26 C 0.0688(7) 0.8794(6) 0.5931(4) 0.0376(19) Uani 1 1 d .
H26A H 0.1464 0.8930 0.5782 0.045 Uiso 1 1 calc R
H26B H 0.0217 0.9375 0.5901 0.045 Uiso 1 1 calc R
C27 C 0.0742(9) 0.8444(6) 0.6561(4) 0.045(2) Uani 1 1 d .
H27A H 0.1497 0.8159 0.6647 0.053 Uiso 1 1 calc R
H27B H 0.0600 0.8970 0.6833 0.053 Uiso 1 1 calc R
C28 C -0.0211(9) 0.7699(7) 0.6596(4) 0.042(2) Uani 1 1 d .
H28A H -0.0095 0.7270 0.6927 0.050 Uiso 1 1 calc R
H28B H -0.0972 0.8002 0.6629 0.050 Uiso 1 1 calc R
C29 C -0.1169(7) 0.6575(6) 0.5912(4) 0.0335(18) Uani 1 1 d .
H29A H -0.1830 0.7007 0.5863 0.040 Uiso 1 1 calc R
H29B H -0.1324 0.6170 0.6250 0.040 Uiso 1 1 calc R
C30 C -0.1072(7) 0.5939(6) 0.5374(4) 0.0348(19) Uani 1 1 d .
C31 C -0.0640(7) 0.5009(7) 0.5419(4) 0.037(2) Uani 1 1 d .
H31 H -0.0456 0.4761 0.5787 0.045 Uiso 1 1 calc R
C32 C -0.0478(9) 0.4447(7) 0.4933(4) 0.045(2) Uani 1 1 d .
H32 H -0.0202 0.3819 0.4973 0.054 Uiso 1 1 calc R
C33 C -0.0727(9) 0.4814(7) 0.4376(4) 0.046(2) Uani 1 1 d .
H33 H -0.0589 0.4441 0.4043 0.055 Uiso 1 1 calc R
C34 C -0.1183(9) 0.5742(6) 0.4324(4) 0.044(2) Uani 1 1 d .
H34 H -0.1374 0.5987 0.3957 0.053 Uiso 1 1 calc R
C35 C -0.1351(7) 0.6297(7) 0.4817(4) 0.0397(19) Uani 1 1 d .
H35 H -0.1653 0.6918 0.4780 0.048 Uiso 1 1 calc R
Cl1S Cl 0.1299(3) 0.30355(19) 0.68756(11) 0.0628(8) Uani 1 1 d .
Cl2S Cl 0.1849(4) 0.1411(3) 0.61090(16) 0.0956(14) Uani 1 1 d .
Cl3S Cl 0.0067(2) 0.12372(16) 0.69874(9) 0.0400(5) Uani 1 1 d .
Cl4S Cl -0.0307(5) 0.2448(2) 0.60012(17) 0.1110(17) Uani 1 1 d .
C1S C 0.0709(12) 0.2028(8) 0.6497(5) 0.062(3) Uani 1 1 d .

loop_
_atom_site_aniso_label
_atom_site_aniso_U_11
_atom_site_aniso_U_22
_atom_site_aniso_U_33
_atom_site_aniso_U_23
_atom_site_aniso_U_13
_atom_site_aniso_U_12
Ni1 0.0270(5) 0.0233(5) 0.0258(4) -0.0003(4) 0.0011(4) 0.0043(4)
O1 0.028(3) 0.030(3) 0.028(3) 0.001(2) -0.001(2) 0.004(2)
O2 0.034(3) 0.029(3) 0.027(3) 0.005(2) 0.000(2) -0.003(3)
O3 0.053(4) 0.032(3) 0.033(3) 0.006(3) 0.000(3) 0.007(3)
N1 0.030(3) 0.022(3) 0.020(3) 0.001(3) -0.001(3) -0.001(3)
N2 0.032(3) 0.030(3) 0.029(3) -0.001(3) 0.004(3) 0.003(3)
N3 0.023(3) 0.022(3) 0.030(3) 0.000(2) -0.001(3) 0.003(3)
C1 0.035(4) 0.025(4) 0.023(4) -0.006(3) 0.000(3) -0.001(3)
C2 0.023(4) 0.033(4) 0.025(4) 0.005(3) -0.002(3) 0.000(3)
C3 0.028(4) 0.036(4) 0.034(4) -0.001(3) -0.002(3) -0.007(4)
C4 0.042(5) 0.065(7) 0.040(5) -0.006(5) -0.005(4) -0.021(5)
C5 0.041(6) 0.088(9) 0.054(6) -0.012(6) -0.005(5) -0.029(6)
C6 0.054(7) 0.096(9) 0.051(6) 0.019(6) -0.001(5) -0.025(7)
C7 0.037(6) 0.150(14) 0.088(9) 0.046(10) -0.016(6) -0.027(8)
C8 0.059(8) 0.091(10) 0.090(10) 0.050(8) 0.004(7) 0.002(7)
C9 0.041(6) 0.106(10) 0.047(6) 0.027(6) -0.012(5) -0.021(6)
C10 0.062(8) 0.099(9) 0.045(6) -0.029(6) 0.014(5) -0.032(7)
C11 0.021(4) 0.025(4) 0.031(4) -0.002(3) 0.000(3) 0.001(3)
C12 0.029(4) 0.021(4) 0.029(4) 0.005(3) 0.008(3) 0.003(3)
C13 0.027(4) 0.033(4) 0.033(4) 0.000(3) 0.004(3) 0.004(4)
C14 0.032(5) 0.043(5) 0.041(5) 0.004(4) -0.001(4) 0.011(4)
C15 0.047(6) 0.041(5) 0.044(5) 0.003(4) 0.000(4) 0.020(5)
C16 0.066(7) 0.022(4) 0.048(6) 0.007(4) 0.005(5) 0.007(4)
C17 0.038(5) 0.026(4) 0.044(4) 0.003(3) 0.007(4) -0.003(4)
C18 0.022(4) 0.025(4) 0.031(4) 0.001(3) 0.003(3) -0.003(3)
C19 0.035(5) 0.032(5) 0.037(5) -0.009(4) 0.007(4) 0.004(4)
C20 0.043(5) 0.037(5) 0.032(5) -0.014(4) 0.000(4) 0.008(4)
C21 0.041(5) 0.038(5) 0.032(4) -0.009(4) 0.002(4) -0.001(4)
C22 0.037(4) 0.031(4) 0.029(4) 0.001(3) -0.001(3) -0.002(4)
C23 0.027(4) 0.024(4) 0.028(4) -0.004(3) -0.001(3) -0.005(3)
C24 0.031(4) 0.023(4) 0.034(4) 0.001(3) -0.002(3) 0.004(3)
C25 0.041(5) 0.025(4) 0.031(4) 0.003(3) -0.002(4) 0.009(4)
C26 0.032(4) 0.033(5) 0.048(5) -0.007(4) 0.000(4) 0.001(4)
C27 0.056(6) 0.031(5) 0.047(5) -0.014(4) -0.011(4) 0.004(4)
C28 0.057(6) 0.036(5) 0.033(4) -0.003(4) -0.001(4) 0.015(5)
C29 0.023(4) 0.034(4) 0.044(5) 0.005(3) 0.000(4) 0.007(3)
C30 0.026(4) 0.032(4) 0.046(5) 0.002(4) -0.002(4) 0.000(4)
C31 0.028(4) 0.031(5) 0.053(5) -0.001(4) -0.005(4) -0.004(4)
C32 0.054(6) 0.030(5) 0.051(6) 0.002(4) -0.005(5) -0.001(4)
C33 0.053(6) 0.039(5) 0.046(5) -0.010(4) -0.003(4) -0.011(5)
C34 0.047(5) 0.036(5) 0.050(5) -0.001(4) -0.015(5) -0.002(5)
C35 0.031(4) 0.040(5) 0.047(5) 0.005(4) -0.008(4) 0.000(5)
Cl1S 0.090(2) 0.0500(14) 0.0486(13) -0.0167(11) 0.0223(14) -0.0399(16)
Cl2S 0.119(3) 0.076(2) 0.092(2) -0.0376(19) 0.061(2) -0.049(2)
Cl3S 0.0442(12) 0.0344(11) 0.0413(11) -0.0006(9) 0.0057(9) -0.0116(10)
Cl4S 0.192(5) 0.0585(19) 0.083(2) 0.0305(18) -0.067(3) -0.051(2)
C1S 0.095(9) 0.042(6) 0.047(6) -0.007(5) 0.016(6) -0.035(6)

loop_
_atom_type_symbol
_atom_type_description
_atom_type_scat_dispersion_real
_atom_type_scat_dispersion_imag
_atom_type_scat_source
C C 0.0033 0.0016 'International Tables Vol C Tables 4.2.6.8 and 6.1.1.4'
H H 0.0000 0.0000 'International Tables Vol C Tables 4.2.6.8 and 6.1.1.4'
Cl Cl 0.1484 0.1585 'International Tables Vol C Tables 4.2.6.8 and 6.1.1.4'
N N 0.0061 0.0033 'International Tables Vol C Tables 4.2.6.8 and 6.1.1.4'
Ni Ni 0.3393 1.1124 'International Tables Vol C Tables 4.2.6.8 and 6.1.1.4'
O O 0.0106 0.0060 'International Tables Vol C Tables 4.2.6.8 and 6.1.1.4'

loop_
_geom_angle_atom_site_label_1
_geom_angle_atom_site_label_2
_geom_angle_atom_site_label_3
_geom_angle
O1 Ni1 N2 92.1(3)
N1 Ni1 O1 86.3(3)
N1 Ni1 N2 178.2(3)
N3 Ni1 O1 177.6(3)
N3 Ni1 N1 94.2(3)
N3 Ni1 N2 87.4(3)
C1 O1 Ni1 114.2(5)
C2 N1 Ni1 108.7(5)
C11 N1 Ni1 128.2(6)
C11 N1 C2 123.1(7)
C25 N2 Ni1 105.7(5)
C25 N2 C28 104.6(6)
C25 N2 C29 113.4(6)
C28 N2 Ni1 114.3(5)
C28 N2 C29 110.2(7)
C29 N2 Ni1 108.7(5)
C23 N3 Ni1 124.4(5)
C24 N3 Ni1 114.2(5)
C24 N3 C23 121.0(6)
O1 C1 C2 113.9(6)
O2 C1 O1 123.4(7)
O2 C1 C2 122.7(7)
N1 C2 C1 105.7(6)
N1 C2 H2 110.1
N1 C2 C3 105.1(6)
C1 C2 H2 110.1
C1 C2 C3 115.5(7)
C3 C2 H2 110.1
C2 C3 H3A 107.8
C2 C3 H3B 107.8
C2 C3 C4 117.9(7)
H3A C3 H3B 107.2
C4 C3 H3A 107.8
C4 C3 H3B 107.8
C5 C4 C3 107.3(8)
C9 C4 C3 112.0(9)
C9 C4 C5 108.4(9)
C10 C4 C3 112.0(9)
C10 C4 C5 108.6(9)
C10 C4 C9 108.5(9)
C4 C5 H5A 108.5
C4 C5 H5B 108.5
H5A C5 H5B 107.5
C6 C5 C4 114.9(10)
C6 C5 H5A 108.5
C6 C5 H5B 108.5
C5 C6 H6A 109.0
C5 C6 H6B 109.0
C5 C6 C7 112.7(10)
H6A C6 H6B 107.8
C7 C6 H6A 109.0
C7 C6 H6B 109.0
C6 C7 H7A 110.2
C6 C7 H7B 110.2
C6 C7 C8 107.6(10)
H7A C7 H7B 108.5
C8 C7 H7A 110.2
C8 C7 H7B 110.2
C7 C8 H8A 109.3
C7 C8 H8B 109.3
H8A C8 H8B 107.9
C9 C8 C7 111.7(13)
C9 C8 H8A 109.3
C9 C8 H8B 109.3
C4 C9 H9A 108.8
C4 C9 H9B 108.8
C8 C9 C4 113.8(9)
C8 C9 H9A 108.8
C8 C9 H9B 108.8
H9A C9 H9B 107.7
C4 C10 H10A 109.5
C4 C10 H10B 109.5
C4 C10 H10C 109.5
H10A C10 H10B 109.5
H10A C10 H10C 109.5
H10B C10 H10C 109.5
N1 C11 C12 120.6(7)
N1 C11 C18 120.9(7)
C18 C11 C12 118.4(7)
C13 C12 C11 120.8(7)
C13 C12 C17 119.5(8)
C17 C12 C11 119.7(7)
C12 C13 H13 119.8
C12 C13 C14 120.3(8)
C14 C13 H13 119.8
C13 C14 H14 120.5
C15 C14 C13 119.0(9)
C15 C14 H14 120.5
C14 C15 H15 119.4
C16 C15 C14 121.2(9)
C16 C15 H15 119.4
C15 C16 H16 120.1
C15 C16 C17 119.8(8)
C17 C16 H16 120.1
C12 C17 C16 120.1(8)
C12 C17 H17 119.9
C16 C17 H17 119.9
C19 C18 C11 116.7(7)
C23 C18 C11 123.9(7)
C23 C18 C19 119.4(7)
C18 C19 H19 119.0
C20 C19 C18 121.9(8)
C20 C19 H19 119.0
C19 C20 H20 120.7
C19 C20 C21 118.6(8)
C21 C20 H20 120.7
C20 C21 H21 119.5
C22 C21 C20 121.0(8)
C22 C21 H21 119.5
C21 C22 H22 119.3
C21 C22 C23 121.4(8)
C23 C22 H22 119.3
N3 C23 C18 120.6(7)
N3 C23 C22 121.6(7)
C18 C23 C22 117.6(7)
O3 C24 N3 127.7(8)
O3 C24 C25 119.6(7)
N3 C24 C25 112.7(7)
N2 C25 C24 111.3(6)
N2 C25 H25 109.2
N2 C25 C26 105.2(6)
C24 C25 H25 109.2
C24 C25 C26 112.8(7)
C26 C25 H25 109.2
C25 C26 H26A 110.8
C25 C26 H26B 110.8
H26A C26 H26B 108.9
C27 C26 C25 104.7(7)
C27 C26 H26A 110.8
C27 C26 H26B 110.8
C26 C27 H27A 111.0
C26 C27 H27B 111.0
H27A C27 H27B 109.0
C28 C27 C26 103.8(7)
C28 C27 H27A 111.0
C28 C27 H27B 111.0
N2 C28 C27 102.9(7)
N2 C28 H28A 111.2
N2 C28 H28B 111.2
C27 C28 H28A 111.2
C27 C28 H28B 111.2
H28A C28 H28B 109.1
N2 C29 H29A 108.9
N2 C29 H29B 108.9
N2 C29 C30 113.6(6)
H29A C29 H29B 107.7
C30 C29 H29A 108.9
C30 C29 H29B 108.9
C31 C30 C29 120.4(8)
C31 C30 C35 118.6(9)
C35 C30 C29 120.8(8)
C30 C31 H31 119.4
C32 C31 C30 121.1(9)
C32 C31 H31 119.4
C31 C32 H32 119.9
C31 C32 C33 120.3(9)
C33 C32 H32 119.9
C32 C33 H33 120.4
C34 C33 C32 119.2(9)
C34 C33 H33 120.4
C33 C34 H34 120.0
C35 C34 C33 120.0(9)
C35 C34 H34 120.0
C30 C35 H35 119.6
C34 C35 C30 120.8(9)
C34 C35 H35 119.6
Cl1S C1S Cl2S 109.7(7)
Cl3S C1S Cl1S 110.2(6)
Cl3S C1S Cl2S 109.1(7)
Cl4S C1S Cl1S 108.2(7)
Cl4S C1S Cl2S 109.2(6)
Cl4S C1S Cl3S 110.5(7)

loop_
_geom_bond_atom_site_label_1
_geom_bond_atom_site_label_2
_geom_bond_distance
Ni1 O1 1.860(5)
Ni1 N1 1.850(6)
Ni1 N2 1.933(6)
Ni1 N3 1.843(6)
O1 C1 1.316(10)
O2 C1 1.232(9)
O3 C24 1.221(10)
N1 C2 1.485(10)
N1 C11 1.290(10)
N2 C25 1.489(10)
N2 C28 1.493(10)
N2 C29 1.508(10)
N3 C23 1.402(9)
N3 C24 1.379(10)
C1 C2 1.507(11)
C2 H2 0.9800
C2 C3 1.546(11)
C3 H3A 0.9700
C3 H3B 0.9700
C3 C4 1.560(11)
C4 C5 1.558(13)
C4 C9 1.526(17)
C4 C10 1.490(15)
C5 H5A 0.9700
C5 H5B 0.9700
C5 C6 1.499(16)
C6 H6A 0.9700
C6 H6B 0.9700
C6 C7 1.55(2)
C7 H7A 0.9700
C7 H7B 0.9700
C7 C8 1.555(18)
C8 H8A 0.9700
C8 H8B 0.9700
C8 C9 1.483(18)
C9 H9A 0.9700
C9 H9B 0.9700
C10 H10A 0.9600
C10 H10B 0.9600
C10 H10C 0.9600
C11 C12 1.499(11)
C11 C18 1.479(11)
C12 C13 1.381(11)
C12 C17 1.391(11)
C13 H13 0.9300
C13 C14 1.402(12)
C14 H14 0.9300
C14 C15 1.384(13)
C15 H15 0.9300
C15 C16 1.364(15)
C16 H16 0.9300
C16 C17 1.395(13)
C17 H17 0.9300
C18 C19 1.411(11)
C18 C23 1.407(11)
C19 H19 0.9300
C19 C20 1.367(12)
C20 H20 0.9300
C20 C21 1.394(13)
C21 H21 0.9300
C21 C22 1.373(11)
C22 H22 0.9300
C22 C23 1.412(11)
C24 C25 1.511(11)
C25 H25 0.9800
C25 C26 1.568(12)
C26 H26A 0.9700
C26 H26B 0.9700
C26 C27 1.517(13)
C27 H27A 0.9700
C27 H27B 0.9700
C27 C28 1.503(14)
C28 H28A 0.9700
C28 H28B 0.9700
C29 H29A 0.9700
C29 H29B 0.9700
C29 C30 1.514(12)
C30 C31 1.383(12)
C30 C35 1.400(12)
C31 H31 0.9300
C31 C32 1.366(13)
C32 H32 0.9300
C32 C33 1.397(14)
C33 H33 0.9300
C33 C34 1.392(14)
C34 H34 0.9300
C34 C35 1.374(13)
C35 H35 0.9300
Cl1S C1S 1.773(10)
Cl2S C1S 1.793(13)
Cl3S C1S 1.729(10)
Cl4S C1S 1.723(14)
